data_2219084
loop_
_publ_author_name
'Chen, Fa-Yun'
'Zhang, Shu-Hua'
'Ge, Chen-Min'

_publ_section_title
<i>cis</i>-Aquabis(2,4-dichloro-6-formylphenolato-\k^2^<i>O</i>,<i>O</i>')(<i>N</i>,<i>N</i>-dimethylformamide-\k<i>O</i>)nickel(II)
_journal_coeditor_code LH2644
_journal_issue 8
_journal_name_full 'Acta Crystallographica Section E'
_journal_page_first m1068
_journal_paper_doi 10.1107/S1600536808022939
_journal_volume 64
_journal_year 2008
_chemical_formula_iupac '[Ni (C7 H3 Cl2 O2)2 (C3 H7 N1 O1) (H2 O1)]'
_chemical_formula_moiety 'C17 H15 Cl4 N Ni O6'
_chemical_formula_sum 'C17 H15 Cl4 N Ni O6'
_chemical_formula_weight 529.81
_chemical_name_systematic
;
cis-Aquabis(2,4-dichloro-6-formylphenolato-\k^2^O,O')(N,N-dimethylformamide-
\kO)nickel(II)
;
_space_group_IT_number 14
_symmetry_cell_setting monoclinic
_symmetry_space_group_name_Hall '-P 2ybc'
_symmetry_space_group_name_H-M 'P 1 21/c 1'
_atom_sites_solution_hydrogens geom
_atom_sites_solution_primary direct
_atom_sites_solution_secondary difmap
_audit_creation_method SHELXL97
_cell_angle_alpha 90.00
_cell_angle_beta 92.44(3)
_cell_angle_gamma 90.00
_cell_formula_units_Z 4
_cell_length_a 10.404(2)
_cell_length_b 9.6130(19)
_cell_length_c 22.161(4)
_cell_measurement_reflns_used 3969
_cell_measurement_temperature 293(2)
_cell_measurement_theta_max 25.2
_cell_measurement_theta_min 1.8
_cell_volume 2214.4(7)
_computing_cell_refinement 'SAINT (Bruker, 2004)'
_computing_data_collection 'SMART (Bruker, 2004)'
_computing_data_reduction 'SAINT (Bruker, 2004)'
_computing_molecular_graphics 'SHELXTL (Sheldrick, 2008)'
_computing_publication_material 'SHELXTL (Sheldrick, 2008)'
_computing_structure_refinement 'SHELXL97 (Sheldrick, 2008)'
_computing_structure_solution 'SHELXS97 (Sheldrick, 2008)'
_diffrn_ambient_temperature 293(2)
_diffrn_detector_area_resol_mean 0
_diffrn_measured_fraction_theta_full 0.995
_diffrn_measured_fraction_theta_max 0.995
_diffrn_measurement_device_type 'Bruker SMART CCD'
_diffrn_measurement_method \w
_diffrn_radiation_monochromator graphite
_diffrn_radiation_source 'fine-focus sealed tube'
_diffrn_radiation_type MoK\a
_diffrn_radiation_wavelength 0.71073
_diffrn_reflns_av_R_equivalents 0.0356
_diffrn_reflns_av_sigmaI/netI 0.0396
_diffrn_reflns_limit_h_max 12
_diffrn_reflns_limit_h_min -12
_diffrn_reflns_limit_k_max 11
_diffrn_reflns_limit_k_min -11
_diffrn_reflns_limit_l_max 26
_diffrn_reflns_limit_l_min -23
_diffrn_reflns_number 10765
_diffrn_reflns_theta_full 25.20
_diffrn_reflns_theta_max 25.20
_diffrn_reflns_theta_min 1.84
_diffrn_standards_interval_count 0
_diffrn_standards_interval_time 0
_diffrn_standards_number 0
_exptl_absorpt_coefficient_mu 1.391
_exptl_absorpt_correction_T_max 0.6417
_exptl_absorpt_correction_T_min 0.5548
_exptl_absorpt_correction_type multi-scan
_exptl_absorpt_process_details '(SADABS; Sheldrick, 1996)'
_exptl_crystal_colour green
_exptl_crystal_density_diffrn 1.589
_exptl_crystal_density_method 'not measured'
_exptl_crystal_description block
_exptl_crystal_F_000 1072
_exptl_crystal_size_max 0.48
_exptl_crystal_size_mid 0.40
_exptl_crystal_size_min 0.35
_refine_diff_density_max 0.589
_refine_diff_density_min -0.371
_refine_ls_extinction_method none
_refine_ls_goodness_of_fit_ref 1.072
_refine_ls_hydrogen_treatment mixed
_refine_ls_matrix_type full
_refine_ls_number_parameters 266
_refine_ls_number_reflns 3969
_refine_ls_number_restraints 0
_refine_ls_restrained_S_all 1.072
_refine_ls_R_factor_all 0.0629
_refine_ls_R_factor_gt 0.0415
_refine_ls_shift/su_max 0.000
_refine_ls_shift/su_mean 0.000
_refine_ls_structure_factor_coef Fsqd
_refine_ls_weighting_details 'calc w = 1/[\s^2^(Fo^2^)+(0.0455P)^2^+2.189P] where P=(Fo^2^+2Fc^2^)/3'
_refine_ls_weighting_scheme calc
_refine_ls_wR_factor_gt 0.0978
_refine_ls_wR_factor_ref 0.1108
_reflns_number_gt 3010
_reflns_number_total 3969
_reflns_threshold_expression I>2\s(I)
_cod_data_source_file lh2644.cif
_cod_data_source_block I
_cod_original_cell_volume 2214.4(8)
_cod_original_sg_symbol_H-M 'P 21/c'
_cod_database_code 2219084
_cod_database_fobs_code 2219084

loop_
_symmetry_equiv_pos_as_xyz
'x, y, z'
'-x, y+1/2, -z+1/2'
'-x, -y, -z'
'x, -y-1/2, z-1/2'

loop_
_atom_site_type_symbol
_atom_site_label
_atom_site_fract_x
_atom_site_fract_y
_atom_site_fract_z
_atom_site_U_iso_or_equiv
_atom_site_adp_type
_atom_site_calc_flag
_atom_site_refinement_flags
_atom_site_occupancy
Ni Ni1 0.20449(4) 0.95403(5) 0.46317(2) 0.03298(15) Uani d . 1
Cl Cl3 -0.19959(10) 0.74563(12) 0.37793(5) 0.0551(3) Uani d . 1
Cl Cl1 0.04788(11) 0.62415(13) 0.61561(5) 0.0620(3) Uani d . 1
Cl Cl4 -0.17775(12) 1.10954(17) 0.18744(5) 0.0754(4) Uani d . 1
Cl Cl2 0.48052(13) 0.70149(19) 0.75310(6) 0.0915(5) Uani d . 1
O O2 0.3577(2) 1.0446(3) 0.51032(11) 0.0395(6) Uani d . 1
O O1 0.1544(2) 0.8520(3) 0.53947(10) 0.0363(6) Uani d . 1
O O4 0.2662(2) 1.0551(3) 0.38720(11) 0.0439(7) Uani d . 1
O O6 0.1041(2) 1.1430(3) 0.48293(13) 0.0384(6) Uani d . 1
H H6A 0.0272 1.1332 0.4743 0.058 Uiso calc R 1
O O3 0.0510(2) 0.8740(3) 0.41437(10) 0.0374(6) Uani d . 1
O O5 0.3235(2) 0.7792(3) 0.44247(12) 0.0437(7) Uani d . 1
C C1 0.2302(3) 0.8212(4) 0.58538(15) 0.0335(8) Uani d . 1
C C7 0.4025(3) 1.0013(4) 0.55949(17) 0.0393(9) Uani d . 1
H H7A 0.4775 1.0444 0.5742 0.047 Uiso calc R 1
C C8 0.0074(3) 0.9226(4) 0.36312(16) 0.0335(8) Uani d . 1
C C9 -0.1159(3) 0.8770(4) 0.33844(16) 0.0381(9) Uani d . 1
C C5 0.4263(4) 0.8523(5) 0.64989(17) 0.0485(11) Uani d . 1
H H5A 0.5037 0.8981 0.6584 0.058 Uiso calc R 1
C C11 -0.1049(4) 1.0351(5) 0.25254(17) 0.0491(11) Uani d . 1
C C4 0.3865(4) 0.7480(5) 0.68905(18) 0.0536(12) Uani d . 1
C C13 0.0725(4) 1.0237(4) 0.32556(16) 0.0405(9) Uani d . 1
C C12 0.0161(4) 1.0781(5) 0.27125(17) 0.0491(11) Uani d . 1
H H12A 0.0604 1.1422 0.2486 0.059 Uiso calc R 1
C C6 0.3515(3) 0.8893(4) 0.59776(16) 0.0363(9) Uani d . 1
C C3 0.2688(4) 0.6781(5) 0.67818(19) 0.0531(11) Uani d . 1
H H3A 0.2423 0.6093 0.7044 0.064 Uiso calc R 1
C C14 0.2000(4) 1.0767(4) 0.34105(18) 0.0456(10) Uani d . 1
H H14A 0.2360 1.1341 0.3125 0.055 Uiso calc R 1
C C10 -0.1696(4) 0.9316(4) 0.28593(17) 0.0450(10) Uani d . 1
H H10A -0.2501 0.9005 0.2719 0.054 Uiso calc R 1
C C2 0.1946(4) 0.7137(4) 0.62829(18) 0.0424(9) Uani d . 1
N N1 0.3665(4) 0.5364(4) 0.43658(16) 0.0520(9) Uani d . 1
C C15 0.2951(4) 0.6490(5) 0.45053(17) 0.0454(10) Uani d . 1
H H15A 0.2169 0.6310 0.4678 0.054 Uiso calc R 1
C C16 0.4864(5) 0.5594(6) 0.4064(3) 0.0785(16) Uani d . 1
H H16A 0.5039 0.6574 0.4049 0.118 Uiso calc R 1
H H16B 0.4787 0.5230 0.3661 0.118 Uiso calc R 1
H H16C 0.5554 0.5131 0.4284 0.118 Uiso calc R 1
C C17 0.3215(7) 0.3854(5) 0.4433(3) 0.102(2) Uani d . 1
H H17A 0.2417 0.3840 0.4635 0.152 Uiso calc R 1
H H17B 0.3852 0.3339 0.4666 0.152 Uiso calc R 1
H H17C 0.3093 0.3440 0.4041 0.152 Uiso calc R 1
H H6B 0.098(4) 1.144(5) 0.5204(19) 0.053(14) Uiso d . 1

loop_
_atom_site_aniso_label
_atom_site_aniso_U_11
_atom_site_aniso_U_22
_atom_site_aniso_U_33
_atom_site_aniso_U_12
_atom_site_aniso_U_13
_atom_site_aniso_U_23
Ni1 0.0240(2) 0.0404(3) 0.0343(3) -0.0019(2) -0.00076(18) 0.0032(2)
Cl3 0.0426(6) 0.0615(7) 0.0608(7) -0.0183(5) -0.0015(5) -0.0011(5)
Cl1 0.0498(6) 0.0627(8) 0.0729(8) -0.0140(6) -0.0032(5) 0.0246(6)
Cl4 0.0634(8) 0.1139(12) 0.0473(7) 0.0148(7) -0.0164(6) 0.0139(7)
Cl2 0.0638(8) 0.1517(15) 0.0571(8) 0.0273(9) -0.0192(6) 0.0263(8)
O2 0.0269(13) 0.0485(16) 0.0427(15) -0.0026(12) -0.0017(11) 0.0023(12)
O1 0.0250(12) 0.0498(16) 0.0338(13) -0.0039(11) -0.0017(10) 0.0079(12)
O4 0.0331(14) 0.0597(18) 0.0389(15) -0.0096(13) 0.0006(12) 0.0086(13)
O6 0.0254(13) 0.0477(17) 0.0420(16) 0.0006(11) 0.0006(11) 0.0018(13)
O3 0.0291(13) 0.0466(16) 0.0362(14) -0.0065(11) -0.0026(11) 0.0037(12)
O5 0.0376(15) 0.0380(16) 0.0558(17) 0.0015(12) 0.0049(12) -0.0017(13)
C1 0.0301(19) 0.038(2) 0.0329(19) 0.0057(16) 0.0028(15) -0.0011(16)
C7 0.0231(17) 0.049(2) 0.046(2) -0.0035(17) -0.0017(16) -0.0043(19)
C8 0.0279(18) 0.038(2) 0.034(2) 0.0025(16) 0.0010(15) -0.0049(16)
C9 0.033(2) 0.041(2) 0.040(2) -0.0006(17) 0.0021(16) -0.0042(17)
C5 0.031(2) 0.071(3) 0.043(2) 0.010(2) -0.0048(17) -0.008(2)
C11 0.042(2) 0.071(3) 0.033(2) 0.010(2) -0.0061(17) -0.002(2)
C4 0.042(2) 0.082(3) 0.036(2) 0.018(2) -0.0031(18) 0.007(2)
C13 0.033(2) 0.054(3) 0.035(2) -0.0012(18) 0.0016(16) -0.0016(18)
C12 0.049(2) 0.059(3) 0.040(2) -0.001(2) 0.0009(19) 0.008(2)
C6 0.0258(18) 0.047(2) 0.036(2) 0.0043(16) 0.0015(15) -0.0056(17)
C3 0.045(2) 0.067(3) 0.047(2) 0.012(2) 0.004(2) 0.016(2)
C14 0.043(2) 0.057(3) 0.038(2) -0.011(2) 0.0053(18) 0.0128(19)
C10 0.031(2) 0.060(3) 0.044(2) 0.0008(19) -0.0034(17) -0.015(2)
C2 0.038(2) 0.044(2) 0.045(2) 0.0038(18) 0.0032(17) 0.0064(19)
N1 0.056(2) 0.041(2) 0.059(2) -0.0003(17) -0.0052(18) -0.0027(17)
C15 0.040(2) 0.053(3) 0.043(2) -0.010(2) -0.0007(18) -0.003(2)
C16 0.066(3) 0.075(4) 0.096(4) 0.020(3) 0.015(3) -0.009(3)
C17 0.124(6) 0.037(3) 0.142(6) -0.015(3) -0.008(5) 0.001(3)

loop_
_atom_type_symbol
_atom_type_description
_atom_type_scat_dispersion_real
_atom_type_scat_dispersion_imag
_atom_type_scat_source
C C 0.0033 0.0016 'International Tables Vol C Tables 4.2.6.8 and 6.1.1.4'
H H 0.0000 0.0000 'International Tables Vol C Tables 4.2.6.8 and 6.1.1.4'
N N 0.0061 0.0033 'International Tables Vol C Tables 4.2.6.8 and 6.1.1.4'
O O 0.0106 0.0060 'International Tables Vol C Tables 4.2.6.8 and 6.1.1.4'
Cl Cl 0.1484 0.1585 'International Tables Vol C Tables 4.2.6.8 and 6.1.1.4'
Ni Ni 0.3393 1.1124 'International Tables Vol C Tables 4.2.6.8 and 6.1.1.4'

loop_
_geom_angle_atom_site_label_1
_geom_angle_atom_site_label_2
_geom_angle_atom_site_label_3
_geom_angle
O3 Ni1 O1 92.08(10)
O3 Ni1 O2 177.03(10)
O1 Ni1 O2 90.12(10)
O3 Ni1 O4 90.51(10)
O1 Ni1 O4 176.71(10)
O2 Ni1 O4 87.36(10)
O3 Ni1 O5 92.13(10)
O1 Ni1 O5 88.33(10)
O2 Ni1 O5 89.92(10)
O4 Ni1 O5 89.55(11)
O3 Ni1 O6 92.88(10)
O1 Ni1 O6 95.38(10)
O2 Ni1 O6 84.93(10)
O4 Ni1 O6 86.51(11)
O5 Ni1 O6 173.65(10)
C7 O2 Ni1 123.9(2)
C1 O1 Ni1 126.3(2)
C14 O4 Ni1 125.1(2)
Ni1 O6 H6A 109.5
Ni1 O6 H6B 106(3)
H6A O6 H6B 96.5
C8 O3 Ni1 124.5(2)
C15 O5 Ni1 126.0(2)
O1 C1 C6 123.1(3)
O1 C1 C2 120.6(3)
C6 C1 C2 116.3(3)
O2 C7 C6 128.0(3)
O2 C7 H7A 116.0
C6 C7 H7A 116.0
O3 C8 C9 119.8(3)
O3 C8 C13 125.9(3)
C9 C8 C13 114.4(3)
C10 C9 C8 121.9(4)
C10 C9 Cl3 119.8(3)
C8 C9 Cl3 118.3(3)
C4 C5 C6 121.4(4)
C4 C5 H5A 119.3
C6 C5 H5A 119.3
C12 C11 C10 120.1(4)
C12 C11 Cl4 119.0(3)
C10 C11 Cl4 120.9(3)
C5 C4 C3 120.9(4)
C5 C4 Cl2 121.1(4)
C3 C4 Cl2 118.0(3)
C12 C13 C14 114.5(4)
C12 C13 C8 122.9(3)
C14 C13 C8 122.7(3)
C11 C12 C13 119.2(4)
C11 C12 H12A 120.4
C13 C12 H12A 120.4
C5 C6 C1 119.4(4)
C5 C6 C7 116.9(3)
C1 C6 C7 123.7(3)
C2 C3 C4 118.5(4)
C2 C3 H3A 120.8
C4 C3 H3A 120.8
O4 C14 C13 127.9(4)
O4 C14 H14A 116.0
C13 C14 H14A 116.0
C9 C10 C11 121.5(4)
C9 C10 H10A 119.3
C11 C10 H10A 119.3
C3 C2 C1 123.6(4)
C3 C2 Cl1 117.6(3)
C1 C2 Cl1 118.9(3)
C15 N1 C16 118.1(4)
C15 N1 C17 124.0(4)
C16 N1 C17 117.4(4)
O5 C15 N1 127.4(4)
O5 C15 H15A 116.3
N1 C15 H15A 116.3
N1 C16 H16A 109.5
N1 C16 H16B 109.5
H16A C16 H16B 109.5
N1 C16 H16C 109.5
H16A C16 H16C 109.5
H16B C16 H16C 109.5
N1 C17 H17A 109.5
N1 C17 H17B 109.5
H17A C17 H17B 109.5
N1 C17 H17C 109.5
H17A C17 H17C 109.5
H17B C17 H17C 109.5

loop_
_geom_bond_atom_site_label_1
_geom_bond_atom_site_label_2
_geom_bond_distance
_geom_bond_publ_flag
Ni1 O3 2.041(2) y
Ni1 O1 2.041(2) y
Ni1 O2 2.061(3) y
Ni1 O4 2.070(3) y
Ni1 O5 2.148(3) y
Ni1 O6 2.150(3) y
Cl3 C9 1.784(4) ?
Cl1 C2 1.764(4) ?
Cl4 C11 1.754(4) ?
Cl2 C4 1.748(4) ?
O2 C7 1.239(4) ?
O1 C1 1.295(4) ?
O4 C14 1.226(4) ?
O6 H6A 0.8200 ?
O6 H6B 0.83(4) ?
O3 C8 1.292(4) ?
O5 C15 1.301(5) ?
C1 C6 1.437(5) ?
C1 C2 1.463(5) ?
C7 C6 1.483(5) ?
C7 H7A 0.9300 ?
C8 C9 1.441(5) ?
C8 C13 1.465(5) ?
C9 C10 1.374(5) ?
C5 C4 1.400(6) ?
C5 C6 1.411(5) ?
C5 H5A 0.9300 ?
C11 C12 1.372(6) ?
C11 C10 1.426(6) ?
C4 C3 1.408(6) ?
C13 C12 1.416(5) ?
C13 C14 1.448(5) ?
C12 H12A 0.9300 ?
C3 C2 1.365(5) ?
C3 H3A 0.9300 ?
C14 H14A 0.9300 ?
C10 H10A 0.9300 ?
N1 C15 1.356(5) ?
N1 C16 1.456(6) ?
N1 C17 1.534(6) ?
C15 H15A 0.9300 ?
C16 H16A 0.9600 ?
C16 H16B 0.9600 ?
C16 H16C 0.9600 ?
C17 H17A 0.9600 ?
C17 H17B 0.9600 ?
C17 H17C 0.9600 ?

loop_
_geom_hbond_atom_site_label_D
_geom_hbond_atom_site_label_H
_geom_hbond_atom_site_label_A
_geom_hbond_site_symmetry_A
_geom_hbond_distance_DH
_geom_hbond_distance_HA
_geom_hbond_distance_DA
_geom_hbond_angle_DHA
O6 H6A O1 3_576 0.82 1.91 2.714(3) 168.3
O6 H6B O3 3_576 0.83(4) 2.17(4) 2.850(4) 139(4)
O6 H6B Cl3 3_576 0.84(4) 2.67(4) 3.374(3) 143(4)
